data_7012388
loop_
_publ_author_name
'Duraczy\'nska, Dorota'
'Nelson, John H.'

_publ_section_title
;
 Diphenylvinylphosphine (DPVP) complexes containing the
 (\h5-MeC5H4)Ru(ii) moiety: synthesis, characterization and
 reactions
;
_journal_issue 3
_journal_name_full 'Dalton Transactions'
_journal_page_first 449
_journal_page_last 457
_journal_paper_doi 10.1039/b210492j
_journal_year 2003
_chemical_formula_sum 'C8 H7 O2 Ru'
_chemical_formula_weight 236.21
_chemical_name_common 11
_chemical_name_systematic ?
_space_group_IT_number 14
_symmetry_cell_setting monoclinic
_symmetry_space_group_name_Hall '-P 2ybc'
_symmetry_space_group_name_H-M 'P 1 21/c 1'
_atom_sites_solution_hydrogens geom
_atom_sites_solution_primary direct
_atom_sites_solution_secondary difmap
_audit_creation_method SHELXL-97
_cell_angle_alpha 90.00
_cell_angle_beta 100.329(16)
_cell_angle_gamma 90.00
_cell_formula_units_Z 4
_cell_length_a 8.0001(12)
_cell_length_b 11.9948(14)
_cell_length_c 8.2434(14)
_cell_measurement_reflns_used 27
_cell_measurement_temperature 298(2)
_cell_measurement_theta_max 12.51
_cell_measurement_theta_min 5.02
_cell_volume 778.2(2)
_computing_cell_refinement 'Bruker XSCANS'
_computing_data_collection 'Bruker XSCANS'
_computing_data_reduction 'Bruker SHELXTL'
_computing_molecular_graphics 'Bruker SHELXTL'
_computing_publication_material 'Bruker SHELXTL'
_computing_structure_refinement 'SHELXL-97 (Sheldrick, 1997)'
_computing_structure_solution 'SHELXS-97 (Sheldrick, 1990)'
_diffrn_ambient_temperature 298(2)
_diffrn_measured_fraction_theta_full 0.969
_diffrn_measured_fraction_theta_max 0.969
_diffrn_measurement_device_type 'Bruker P4'
_diffrn_measurement_method '\w scans'
_diffrn_radiation_monochromator graphite
_diffrn_radiation_source 'fine-focus sealed tube'
_diffrn_radiation_type MoK\a
_diffrn_radiation_wavelength 0.71073
_diffrn_reflns_av_R_equivalents 0.0240
_diffrn_reflns_av_sigmaI/netI 0.0204
_diffrn_reflns_limit_h_max 1
_diffrn_reflns_limit_h_min -11
_diffrn_reflns_limit_k_max 1
_diffrn_reflns_limit_k_min -16
_diffrn_reflns_limit_l_max 11
_diffrn_reflns_limit_l_min -11
_diffrn_reflns_number 2958
_diffrn_reflns_theta_full 30.00
_diffrn_reflns_theta_max 30.00
_diffrn_reflns_theta_min 2.59
_diffrn_standards_interval_count 97
_diffrn_standards_number 3
_exptl_absorpt_coefficient_mu 1.954
_exptl_absorpt_correction_T_max 0.9990
_exptl_absorpt_correction_T_min 0.5074
_exptl_absorpt_correction_type empirical
_exptl_crystal_colour yellow
_exptl_crystal_density_diffrn 2.016
_exptl_crystal_density_method 'not measured'
_exptl_crystal_description plate
_exptl_crystal_F_000 460
_exptl_crystal_size_max .14
_exptl_crystal_size_mid .44
_exptl_crystal_size_min .42
_refine_diff_density_max 1.219
_refine_diff_density_min -1.333
_refine_diff_density_rms 0.119
_refine_ls_extinction_coef 0.0140(12)
_refine_ls_extinction_expression Fc^*^=kFc[1+0.001xFc^2^\l^3^/sin(2\q)]^-1/4^
_refine_ls_extinction_method SHELXL
_refine_ls_goodness_of_fit_ref 1.036
_refine_ls_hydrogen_treatment mixed
_refine_ls_matrix_type full
_refine_ls_number_parameters 101
_refine_ls_number_reflns 2279
_refine_ls_number_restraints 0
_refine_ls_restrained_S_all 1.036
_refine_ls_R_factor_all 0.0377
_refine_ls_R_factor_gt 0.0308
_refine_ls_shift/su_max 0.001
_refine_ls_shift/su_mean 0.000
_refine_ls_structure_factor_coef Fsqd
_refine_ls_weighting_details 'calc w=1/[\s^2^(Fo^2^)+(0.0562P)^2^+0.1102P] where P=(Fo^2^+2Fc^2^)/3'
_refine_ls_weighting_scheme calc
_refine_ls_wR_factor_gt 0.0782
_refine_ls_wR_factor_ref 0.0823
_reflns_number_gt 1981
_reflns_number_total 2279
_reflns_threshold_expression >2sigma(I)
_cod_data_source_file b210492j.txt
_cod_data_source_block jhn353b
_cod_depositor_comments
;
The following automatic conversions were performed:
'_symmetry_cell_setting' value 'Monoclinic' changed to 'monoclinic'
according to '/home/saulius/struct/CIF-dictionaries/cif_core.dic'
dictionary named 'cif_core.dic' version 2.4.1 from 2010-06-29.

Automatic conversion script
Id: cif_fix_enum 1527 2010-12-29 10:47:43Z saulius 
;
_cod_original_sg_symbol_H-M P2(1)/c
_cod_database_code 7012388

loop_
_symmetry_equiv_pos_as_xyz
'x, y, z'
'-x, y+1/2, -z+1/2'
'-x, -y, -z'
'x, -y-1/2, z-1/2'

loop_
_atom_site_label
_atom_site_type_symbol
_atom_site_fract_x
_atom_site_fract_y
_atom_site_fract_z
_atom_site_U_iso_or_equiv
_atom_site_adp_type
_atom_site_occupancy
_atom_site_symmetry_multiplicity
_atom_site_calc_flag
_atom_site_refinement_flags
_atom_site_disorder_assembly
_atom_site_disorder_group
Ru1 Ru 0.63672(2) 0.510028(17) 0.12598(2) 0.02870(10) Uani 1 1 d . . .
C1 C 0.8449(4) 0.3745(3) 0.1976(3) 0.0422(6) Uani 1 1 d . . .
C2 C 0.8874(4) 0.4744(3) 0.2852(4) 0.0432(6) Uani 1 1 d . . .
H2A H 0.9916 0.5173 0.2847 0.052 Uiso 1 1 calc R . .
C3 C 0.7685(5) 0.4959(3) 0.3892(4) 0.0491(8) Uani 1 1 d . . .
H3A H 0.7771 0.5548 0.4727 0.059 Uiso 1 1 calc R . .
C4 C 0.6463(5) 0.4114(3) 0.3638(4) 0.0532(8) Uani 1 1 d . . .
H4A H 0.5525 0.4016 0.4244 0.064 Uiso 1 1 calc R . .
C5 C 0.6891(4) 0.3385(3) 0.2422(4) 0.0484(7) Uani 1 1 d . . .
H5A H 0.6280 0.2700 0.2035 0.058 Uiso 1 1 calc R . .
C6 C 0.9448(5) 0.3157(4) 0.0874(5) 0.0689(12) Uani 1 1 d . . .
H6A H 1.0217 0.2641 0.1511 0.103 Uiso 1 1 calc R . .
H6B H 1.0081 0.3692 0.0364 0.103 Uiso 1 1 calc R . .
H6C H 0.8688 0.2759 0.0038 0.103 Uiso 1 1 calc R . .
C7 C 0.6629(4) 0.6611(3) 0.0882(4) 0.0423(6) Uani 1 1 d . . .
C8 C 0.3795(3) 0.5272(2) 0.1171(3) 0.0330(5) Uani 1 1 d . . .
O1 O 0.6847(4) 0.7542(2) 0.0694(4) 0.0727(8) Uani 1 1 d . . .
O2 O 0.2897(3) 0.5489(2) 0.2101(2) 0.0505(5) Uani 1 1 d . . .

loop_
_atom_site_aniso_label
_atom_site_aniso_U_11
_atom_site_aniso_U_22
_atom_site_aniso_U_33
_atom_site_aniso_U_23
_atom_site_aniso_U_13
_atom_site_aniso_U_12
Ru1 0.02278(13) 0.03235(14) 0.02887(14) 0.00090(7) -0.00102(8) 0.00002(7)
C1 0.0346(14) 0.0487(16) 0.0387(13) 0.0000(11) -0.0056(11) 0.0128(12)
C2 0.0297(14) 0.0536(16) 0.0405(14) 0.0009(12) -0.0094(11) -0.0021(12)
C3 0.049(2) 0.062(2) 0.0297(13) -0.0048(11) -0.0108(13) 0.0133(14)
C4 0.0463(18) 0.072(2) 0.0409(15) 0.0211(15) 0.0077(13) 0.0130(16)
C5 0.0439(17) 0.0387(15) 0.0565(17) 0.0158(13) -0.0075(14) -0.0005(12)
C6 0.059(2) 0.085(3) 0.059(2) -0.0120(19) -0.0006(17) 0.037(2)
C7 0.0297(14) 0.0406(15) 0.0548(16) -0.0008(12) 0.0028(12) -0.0004(11)
C8 0.0247(12) 0.0390(13) 0.0334(12) 0.0026(10) 0.0005(9) 0.0033(10)
O1 0.0659(17) 0.0375(12) 0.114(2) 0.0078(14) 0.0133(17) -0.0051(12)
O2 0.0363(11) 0.0762(16) 0.0403(11) -0.0021(10) 0.0106(9) 0.0075(11)

loop_
_atom_type_symbol
_atom_type_description
_atom_type_scat_dispersion_real
_atom_type_scat_dispersion_imag
_atom_type_scat_source
C C 0.0033 0.0016 'International Tables Vol C Tables 4.2.6.8 and 6.1.1.4'
H H 0.0000 0.0000 'International Tables Vol C Tables 4.2.6.8 and 6.1.1.4'
O O 0.0106 0.0060 'International Tables Vol C Tables 4.2.6.8 and 6.1.1.4'
Ru Ru -1.2594 0.8363 'International Tables Vol C Tables 4.2.6.8 and 6.1.1.4'

loop_
_geom_angle_atom_site_label_1
_geom_angle_atom_site_label_2
_geom_angle_atom_site_label_3
_geom_angle
_geom_angle_site_symmetry_1
_geom_angle_site_symmetry_3
_geom_angle_publ_flag
C7 Ru1 C8 92.21(12) . 3_665 ?
C7 Ru1 C8 92.19(12) . . ?
C8 Ru1 C8 95.74(10) 3_665 . ?
C7 Ru1 C2 99.74(12) . . ?
C8 Ru1 C2 115.41(12) 3_665 . ?
C8 Ru1 C2 145.89(12) . . ?
C7 Ru1 C3 100.85(13) . . ?
C8 Ru1 C3 150.76(12) 3_665 . ?
C8 Ru1 C3 109.63(13) . . ?
C2 Ru1 C3 36.84(14) . . ?
C7 Ru1 C5 159.19(12) . . ?
C8 Ru1 C5 100.97(12) 3_665 . ?
C8 Ru1 C5 102.32(11) . . ?
C2 Ru1 C5 60.08(12) . . ?
C3 Ru1 C5 60.36(12) . . ?
C7 Ru1 C4 131.55(14) . . ?
C8 Ru1 C4 136.02(13) 3_665 . ?
C8 Ru1 C4 87.81(12) . . ?
C2 Ru1 C4 60.45(13) . . ?
C3 Ru1 C4 36.01(14) . . ?
C5 Ru1 C4 36.27(13) . . ?
C7 Ru1 C1 128.87(12) . . ?
C8 Ru1 C1 90.74(10) 3_665 . ?
C8 Ru1 C1 138.19(11) . . ?
C2 Ru1 C1 35.93(11) . . ?
C3 Ru1 C1 60.71(11) . . ?
C5 Ru1 C1 36.11(12) . . ?
C4 Ru1 C1 60.45(12) . . ?
C7 Ru1 Ru1 93.28(9) . 3_665 ?
C8 Ru1 Ru1 48.21(8) 3_665 3_665 ?
C8 Ru1 Ru1 47.53(7) . 3_665 ?
C2 Ru1 Ru1 159.82(9) . 3_665 ?
C3 Ru1 Ru1 153.98(11) . 3_665 ?
C5 Ru1 Ru1 107.52(8) . 3_665 ?
C4 Ru1 Ru1 120.32(10) . 3_665 ?
C1 Ru1 Ru1 124.62(7) . 3_665 ?
C2 C1 C5 105.5(3) . . ?
C2 C1 C6 127.5(3) . . ?
C5 C1 C6 127.0(3) . . ?
C2 C1 Ru1 68.39(17) . . ?
C5 C1 Ru1 70.02(16) . . ?
C6 C1 Ru1 127.8(2) . . ?
C1 C2 C3 109.8(3) . . ?
C1 C2 Ru1 75.69(17) . . ?
C3 C2 Ru1 71.95(17) . . ?
C4 C3 C2 107.8(3) . . ?
C4 C3 Ru1 73.44(18) . . ?
C2 C3 Ru1 71.22(16) . . ?
C3 C4 C5 107.6(3) . . ?
C3 C4 Ru1 70.55(18) . . ?
C5 C4 Ru1 71.76(17) . . ?
C4 C5 C1 109.2(3) . . ?
C4 C5 Ru1 71.97(18) . . ?
C1 C5 Ru1 73.87(17) . . ?
O1 C7 Ru1 177.3(3) . . ?
O2 C8 Ru1 139.1(2) . 3_665 ?
O2 C8 Ru1 136.7(2) . . ?
Ru1 C8 Ru1 84.26(10) 3_665 . ?

loop_
_geom_bond_atom_site_label_1
_geom_bond_atom_site_label_2
_geom_bond_distance
_geom_bond_site_symmetry_2
_geom_bond_publ_flag
Ru1 C7 1.857(3) . ?
Ru1 C8 2.034(3) 3_665 ?
Ru1 C8 2.056(3) . ?
Ru1 C2 2.233(3) . ?
Ru1 C3 2.242(3) . ?
Ru1 C5 2.277(3) . ?
Ru1 C4 2.279(3) . ?
Ru1 C1 2.327(3) . ?
Ru1 Ru1 2.7437(7) 3_665 ?
C1 C2 1.409(4) . ?
C1 C5 1.428(5) . ?
C1 C6 1.490(4) . ?
C2 C3 1.414(5) . ?
C3 C4 1.398(5) . ?
C4 C5 1.418(5) . ?
C7 O1 1.145(4) . ?
C8 O2 1.170(3) . ?
C8 Ru1 2.034(3) 3_665 ?
